data_4301895
loop_
_publ_author_name
'Gloria Agust\'i'
'M. Carmen Mu\~noz'
'Ana B. Gaspar'
'Jos\'e A. Real'

_publ_section_title
;
Spin-Crossover Behavior in Cyanide-Bridged Iron(II)-Copper(I) Bimetallic
1-3D Metal-Organic Frameworks
;
_journal_name_full 'Inorganic Chemistry'
_journal_page_first 3371
_journal_page_last 3381
_journal_paper_doi 10.1021/ic8010458
_journal_volume 48
_journal_year 2009
_chemical_formula_sum 'C24 H16 Cl4 Cu2 Fe N8'
_chemical_formula_weight 741.18
_chemical_name_systematic
;
 ?
;
_space_group_IT_number 14
_symmetry_cell_setting monoclinic
_symmetry_space_group_name_Hall '-P 2ybc'
_symmetry_space_group_name_H-M 'P 1 21/c 1'
_atom_sites_solution_hydrogens geom
_atom_sites_solution_primary direct
_atom_sites_solution_secondary difmap
_audit_creation_method SHELXL-97
_cell_angle_alpha 90.00
_cell_angle_beta 126.243(2)
_cell_angle_gamma 90.00
_cell_formula_units_Z 4
_cell_length_a 17.3740(5)
_cell_length_b 8.7380(2)
_cell_length_c 23.5790(6)
_cell_measurement_temperature 140(2)
_cell_volume 2887.03(15)
_computing_cell_refinement 'HKL DENZO'
_computing_data_collection COLLECT
_computing_data_reduction 'HKL DENZo and SCALEPACK'
_computing_structure_refinement 'SHELXL-97 (Sheldrick, 1997)'
_computing_structure_solution SHELXS-97
_diffrn_ambient_temperature 140(2)
_diffrn_measured_fraction_theta_full 0.977
_diffrn_measured_fraction_theta_max 0.977
_diffrn_radiation_monochromator graphite
_diffrn_radiation_source 'fine-focus sealed tube'
_diffrn_radiation_type MoK\a
_diffrn_radiation_wavelength 0.71073
_diffrn_reflns_av_R_equivalents 0.0686
_diffrn_reflns_av_sigmaI/netI 0.0875
_diffrn_reflns_limit_h_max 22
_diffrn_reflns_limit_h_min -22
_diffrn_reflns_limit_k_max 11
_diffrn_reflns_limit_k_min -11
_diffrn_reflns_limit_l_max 30
_diffrn_reflns_limit_l_min -30
_diffrn_reflns_number 12321
_diffrn_reflns_theta_full 27.59
_diffrn_reflns_theta_max 27.59
_diffrn_reflns_theta_min 1.45
_exptl_absorpt_coefficient_mu 2.356
_exptl_crystal_colour red
_exptl_crystal_density_diffrn 1.705
_exptl_crystal_density_method 'not measured'
_exptl_crystal_description prismatic
_exptl_crystal_F_000 1472
_exptl_crystal_size_max 0.04
_exptl_crystal_size_mid 0.04
_exptl_crystal_size_min 0.03
_refine_diff_density_max 1.247
_refine_diff_density_min -0.765
_refine_diff_density_rms 0.145
_refine_ls_extinction_method none
_refine_ls_goodness_of_fit_ref 1.028
_refine_ls_hydrogen_treatment mixed
_refine_ls_matrix_type full
_refine_ls_number_parameters 356
_refine_ls_number_reflns 6548
_refine_ls_number_restraints 0
_refine_ls_restrained_S_all 1.028
_refine_ls_R_factor_all 0.1099
_refine_ls_R_factor_gt 0.0647
_refine_ls_shift/su_max 0.000
_refine_ls_shift/su_mean 0.000
_refine_ls_structure_factor_coef Fsqd
_refine_ls_weighting_details 'calc w=1/[\s^2^(Fo^2^)+(0.0620P)^2^+14.1956P] where P=(Fo^2^+2Fc^2^)/3'
_refine_ls_weighting_scheme calc
_refine_ls_wR_factor_gt 0.1448
_refine_ls_wR_factor_ref 0.1652
_reflns_number_gt 4326
_reflns_number_total 6548
_reflns_threshold_expression >2sigma(I)
_cod_data_source_file ic8010458_si_001_4.cif
_cod_data_source_block Compound2-140K
_cod_original_cell_volume 2887.02(13)
_cod_original_sg_symbol_H-M 'P 21/c'
_cod_database_code 4301895

loop_
_symmetry_equiv_pos_as_xyz
'x, y, z'
'-x, y+1/2, -z+1/2'
'-x, -y, -z'
'x, -y-1/2, z-1/2'

loop_
_atom_site_label
_atom_site_type_symbol
_atom_site_fract_x
_atom_site_fract_y
_atom_site_fract_z
_atom_site_U_iso_or_equiv
_atom_site_adp_type
_atom_site_occupancy
_atom_site_symmetry_multiplicity
_atom_site_calc_flag
_atom_site_refinement_flags
_atom_site_disorder_assembly
_atom_site_disorder_group
Fe1 Fe 0.5000 0.5000 0.5000 0.0154(2) Uani 1 2 d S . .
Fe2 Fe 0.0000 0.5000 0.0000 0.0148(2) Uani 1 2 d S . .
Cu1 Cu 0.20894(5) 0.39377(8) 0.25845(3) 0.02056(19) Uani 1 1 d . . .
Cu2 Cu 0.29357(5) 0.75150(9) 0.55435(4) 0.0247(2) Uani 1 1 d . . .
Cl1 Cl 0.6867(2) -0.0198(2) 0.66005(12) 0.0847(10) Uani 1 1 d . . .
Cl2 Cl -0.12783(14) -0.0312(2) -0.16049(10) 0.0460(5) Uani 1 1 d . . .
Cl3 Cl -0.16757(13) 0.1965(3) 0.13958(11) 0.0576(6) Uani 1 1 d . . .
Cl4 Cl 0.66198(15) 0.7613(4) 0.81398(11) 0.0910(11) Uani 1 1 d . . .
N1 N 0.4965(3) 0.2929(6) 0.5349(2) 0.0230(11) Uani 1 1 d . . .
N2 N 0.3913(3) 0.4454(5) 0.4057(2) 0.0171(10) Uani 1 1 d . . .
N3 N 0.4153(3) 0.5804(6) 0.5208(2) 0.0219(11) Uani 1 1 d . . .
N4 N 0.0266(3) 0.2922(5) -0.0214(2) 0.0202(10) Uani 1 1 d . . .
N5 N 0.0846(3) 0.4555(5) 0.1003(2) 0.0176(10) Uani 1 1 d . . .
N6 N 0.1094(3) 0.9141(6) 0.5074(2) 0.0193(10) Uani 1 1 d . . .
N7 N 0.1069(4) 0.2926(6) 0.2689(3) 0.0284(12) Uani 1 1 d . . .
N8 N 0.3856(4) 0.7821(7) 0.6651(3) 0.0336(14) Uani 1 1 d . . .
C1 C 0.4129(5) 0.2252(8) 0.5124(3) 0.0353(17) Uani 1 1 d . . .
H1 H 0.3563 0.2790 0.4828 0.044(5) Uiso 1 1 calc R . .
C2 C 0.4098(7) 0.0784(10) 0.5324(4) 0.061(3) Uani 1 1 d . . .
H2 H 0.3513 0.0334 0.5153 0.044(5) Uiso 1 1 calc R . .
C3 C 0.4942(7) -0.0027(9) 0.5781(4) 0.065(3) Uani 1 1 d . . .
H3 H 0.4933 -0.1023 0.5917 0.044(5) Uiso 1 1 calc R . .
C4 C 0.5783(6) 0.0692(8) 0.6024(4) 0.050(2) Uani 1 1 d . . .
C5 C 0.5779(5) 0.2151(7) 0.5793(3) 0.0284(15) Uani 1 1 d . . .
H5 H 0.6357 0.2607 0.5951 0.044(5) Uiso 1 1 calc R . .
C6 C 0.3238(4) 0.4223(6) 0.3499(3) 0.0197(12) Uani 1 1 d . . .
C7 C 0.3654(4) 0.6372(7) 0.5325(3) 0.0246(13) Uani 1 1 d . . .
C8 C 0.1146(4) 0.2318(8) 0.0159(3) 0.0287(14) Uani 1 1 d . . .
H8 H 0.1648 0.2883 0.0528 0.044(5) Uiso 1 1 calc R . .
C9 C 0.1335(5) 0.0900(8) 0.0019(3) 0.0339(16) Uani 1 1 d . . .
H9 H 0.1957 0.0526 0.0288 0.044(5) Uiso 1 1 calc R . .
C10 C 0.0604(5) 0.0028(8) -0.0522(3) 0.0362(17) Uani 1 1 d . . .
H10 H 0.0715 -0.0943 -0.0620 0.044(5) Uiso 1 1 calc R . .
C11 C -0.0288(5) 0.0651(7) -0.0905(3) 0.0286(14) Uani 1 1 d . . .
C12 C -0.0451(4) 0.2084(7) -0.0737(3) 0.0215(12) Uani 1 1 d . . .
H12 H -0.1070 0.2467 -0.0994 0.044(5) Uiso 1 1 calc R . .
C13 C 0.1358(4) 0.4343(7) 0.1598(3) 0.0199(12) Uani 1 1 d . . .
C14 C 0.1791(4) 0.8562(7) 0.5213(3) 0.0229(13) Uani 1 1 d . . .
C15 C 0.1281(5) 0.2486(8) 0.3314(3) 0.0321(15) Uani 1 1 d . . .
H15 H 0.1907 0.2585 0.3712 0.044(5) Uiso 1 1 calc R . .
C16 C 0.0608(6) 0.1892(9) 0.3391(4) 0.044(2) Uani 1 1 d . . .
H16 H 0.0781 0.1597 0.3831 0.044(5) Uiso 1 1 calc R . .
C17 C -0.0313(5) 0.1747(8) 0.2810(4) 0.0393(17) Uani 1 1 d . . .
H17 H -0.0780 0.1357 0.2846 0.044(5) Uiso 1 1 calc R . .
C18 C -0.0533(5) 0.2195(8) 0.2165(4) 0.0356(16) Uani 1 1 d . . .
C19 C 0.0167(4) 0.2755(7) 0.2126(3) 0.0280(14) Uani 1 1 d . . .
H19 H 0.0008 0.3029 0.1687 0.044(5) Uiso 1 1 calc R . .
C20 C 0.3527(5) 0.8402(11) 0.6998(4) 0.057(3) Uani 1 1 d . . .
H20 H 0.2876 0.8589 0.6748 0.044(5) Uiso 1 1 calc R . .
C21 C 0.4105(6) 0.8732(12) 0.7704(4) 0.063(3) Uani 1 1 d . . .
H21 H 0.3848 0.9118 0.7926 0.044(5) Uiso 1 1 calc R . .
C22 C 0.5063(6) 0.8484(10) 0.8075(4) 0.051(2) Uani 1 1 d . . .
H22 H 0.5472 0.8692 0.8554 0.044(5) Uiso 1 1 calc R . .
C23 C 0.5408(5) 0.7917(10) 0.7718(4) 0.045(2) Uani 1 1 d . . .
C24 C 0.4791(5) 0.7570(8) 0.7018(3) 0.0366(16) Uani 1 1 d . . .
H24 H 0.5032 0.7145 0.6791 0.044(5) Uiso 1 1 calc R . .

loop_
_atom_site_aniso_label
_atom_site_aniso_U_11
_atom_site_aniso_U_22
_atom_site_aniso_U_33
_atom_site_aniso_U_23
_atom_site_aniso_U_13
_atom_site_aniso_U_12
Fe1 0.0129(5) 0.0187(6) 0.0138(5) -0.0008(4) 0.0075(4) 0.0015(5)
Fe2 0.0127(5) 0.0183(5) 0.0121(5) -0.0002(4) 0.0066(4) -0.0018(4)
Cu1 0.0173(3) 0.0255(4) 0.0137(3) -0.0007(3) 0.0064(3) -0.0016(3)
Cu2 0.0179(4) 0.0322(4) 0.0254(4) -0.0020(3) 0.0135(3) 0.0047(3)
Cl1 0.0965(19) 0.0345(11) 0.0501(12) 0.0137(10) 0.0032(13) 0.0215(12)
Cl2 0.0521(11) 0.0314(9) 0.0393(9) -0.0157(8) 0.0187(9) -0.0110(8)
Cl3 0.0270(9) 0.0922(17) 0.0466(11) -0.0063(11) 0.0179(8) -0.0214(10)
Cl4 0.0281(10) 0.176(3) 0.0376(11) -0.0107(15) 0.0022(9) 0.0178(15)
N1 0.023(3) 0.024(3) 0.018(2) -0.002(2) 0.010(2) -0.003(2)
N2 0.020(2) 0.016(2) 0.019(2) -0.0017(19) 0.013(2) -0.0010(19)
N3 0.018(2) 0.029(3) 0.015(2) 0.001(2) 0.008(2) 0.002(2)
N4 0.019(2) 0.024(3) 0.015(2) 0.002(2) 0.0096(19) -0.001(2)
N5 0.018(2) 0.018(2) 0.018(2) -0.0019(19) 0.011(2) -0.0014(19)
N6 0.017(2) 0.027(3) 0.013(2) 0.001(2) 0.0086(19) 0.002(2)
N7 0.024(3) 0.042(3) 0.019(2) -0.002(2) 0.013(2) -0.007(2)
N8 0.024(3) 0.054(4) 0.023(3) -0.008(3) 0.015(2) 0.009(3)
C1 0.032(4) 0.047(4) 0.023(3) 0.001(3) 0.014(3) -0.014(3)
C2 0.061(6) 0.057(5) 0.044(4) 0.006(4) 0.020(4) -0.034(5)
C3 0.081(7) 0.034(4) 0.033(4) 0.008(4) 0.009(4) -0.025(5)
C4 0.065(5) 0.021(3) 0.026(3) 0.000(3) 0.006(4) -0.001(4)
C5 0.034(4) 0.020(3) 0.020(3) -0.002(2) 0.010(3) 0.002(3)
C6 0.021(3) 0.022(3) 0.019(3) 0.001(2) 0.014(2) 0.000(2)
C7 0.013(3) 0.036(4) 0.017(3) -0.002(3) 0.005(2) 0.001(3)
C8 0.023(3) 0.035(4) 0.021(3) 0.004(3) 0.009(3) 0.005(3)
C9 0.030(3) 0.035(4) 0.027(3) 0.004(3) 0.011(3) 0.015(3)
C10 0.055(5) 0.025(3) 0.028(3) 0.006(3) 0.024(3) 0.012(3)
C11 0.038(4) 0.026(3) 0.021(3) -0.003(3) 0.017(3) 0.001(3)
C12 0.022(3) 0.024(3) 0.023(3) 0.001(2) 0.016(2) 0.000(2)
C13 0.019(3) 0.020(3) 0.024(3) 0.000(2) 0.015(3) -0.004(2)
C14 0.023(3) 0.028(3) 0.021(3) -0.007(2) 0.015(2) -0.004(3)
C15 0.028(3) 0.046(4) 0.017(3) 0.001(3) 0.010(3) -0.007(3)
C16 0.059(5) 0.047(4) 0.033(4) -0.004(3) 0.031(4) -0.020(4)
C17 0.047(4) 0.044(4) 0.046(4) -0.009(3) 0.037(4) -0.016(4)
C18 0.029(3) 0.042(4) 0.037(4) -0.004(3) 0.020(3) -0.009(3)
C19 0.023(3) 0.033(4) 0.026(3) -0.001(3) 0.013(3) -0.005(3)
C20 0.033(4) 0.098(7) 0.035(4) -0.015(4) 0.016(3) 0.021(5)
C21 0.055(5) 0.099(8) 0.034(4) -0.011(5) 0.025(4) 0.026(5)
C22 0.052(5) 0.069(6) 0.020(3) -0.009(4) 0.014(3) 0.008(4)
C23 0.026(4) 0.075(6) 0.025(3) 0.002(4) 0.010(3) 0.009(4)
C24 0.029(3) 0.051(4) 0.028(3) -0.004(3) 0.016(3) 0.007(3)

loop_
_atom_type_symbol
_atom_type_description
_atom_type_scat_dispersion_real
_atom_type_scat_dispersion_imag
_atom_type_scat_source
C C 0.0033 0.0016 'International Tables Vol C Tables 4.2.6.8 and 6.1.1.4'
H H 0.0000 0.0000 'International Tables Vol C Tables 4.2.6.8 and 6.1.1.4'
N N 0.0061 0.0033 'International Tables Vol C Tables 4.2.6.8 and 6.1.1.4'
Cl Cl 0.1484 0.1585 'International Tables Vol C Tables 4.2.6.8 and 6.1.1.4'
Cu Cu 0.3201 1.2651 'International Tables Vol C Tables 4.2.6.8 and 6.1.1.4'
Fe Fe 0.3463 0.8444 'International Tables Vol C Tables 4.2.6.8 and 6.1.1.4'

loop_
_geom_angle_atom_site_label_1
_geom_angle_atom_site_label_2
_geom_angle_atom_site_label_3
_geom_angle
_geom_angle_site_symmetry_1
_geom_angle_site_symmetry_3
_geom_angle_publ_flag
N1 Fe1 N1 180.0(3) . 3_666 ?
N2 Fe1 N1 90.18(19) . . ?
N2 Fe1 N1 89.82(19) 3_666 . ?
N2 Fe1 N1 89.82(19) . 3_666 ?
N2 Fe1 N1 90.18(19) 3_666 3_666 ?
N3 Fe1 N1 90.7(2) . . ?
N3 Fe1 N1 89.3(2) 3_666 . ?
N3 Fe1 N1 89.3(2) . 3_666 ?
N3 Fe1 N1 90.7(2) 3_666 3_666 ?
N2 Fe1 N2 180.000(1) . 3_666 ?
N3 Fe1 N2 90.51(19) . . ?
N3 Fe1 N2 89.49(19) 3_666 . ?
N3 Fe1 N2 89.49(19) . 3_666 ?
N3 Fe1 N2 90.51(19) 3_666 3_666 ?
N3 Fe1 N3 180.0(2) . 3_666 ?
N5 Fe2 N4 90.22(19) 3_565 3_565 ?
N5 Fe2 N4 89.78(19) . 3_565 ?
N6 Fe2 N4 90.8(2) 2_545 3_565 ?
N6 Fe2 N4 89.2(2) 4_575 3_565 ?
N5 Fe2 N4 89.78(19) 3_565 . ?
N5 Fe2 N4 90.22(19) . . ?
N6 Fe2 N4 89.2(2) 2_545 . ?
N6 Fe2 N4 90.8(2) 4_575 . ?
N4 Fe2 N4 180.0(3) 3_565 . ?
N5 Fe2 N5 180.0(3) 3_565 . ?
N5 Fe2 N6 88.43(19) 3_565 2_545 ?
N5 Fe2 N6 91.57(19) . 2_545 ?
N5 Fe2 N6 91.57(19) 3_565 4_575 ?
N5 Fe2 N6 88.43(19) . 4_575 ?
N6 Fe2 N6 180.0(3) 2_545 4_575 ?
C6 Cu1 N7 108.2(2) . . ?
C13 Cu1 N7 102.6(2) . . ?
C6 Cu1 C13 148.5(2) . . ?
C7 Cu2 N8 105.2(2) . . ?
C14 Cu2 N8 106.8(2) . . ?
C14 Cu2 C7 147.9(2) . . ?
C5 N1 C1 118.4(6) . . ?
C5 N1 Fe1 120.2(4) . . ?
C1 N1 Fe1 121.3(4) . . ?
C6 N2 Fe1 175.1(5) . . ?
C7 N3 Fe1 176.0(5) . . ?
C12 N4 C8 117.9(5) . . ?
C12 N4 Fe2 119.9(4) . . ?
C8 N4 Fe2 122.2(4) . . ?
C13 N5 Fe2 177.6(5) . . ?
C14 N6 Fe2 170.2(5) . 2 ?
C19 N7 C15 117.2(6) . . ?
C19 N7 Cu1 120.2(4) . . ?
C15 N7 Cu1 122.6(4) . . ?
C24 N8 C20 117.4(6) . . ?
C24 N8 Cu2 121.3(4) . . ?
C20 N8 Cu2 121.0(4) . . ?
N1 C1 C2 121.5(7) . . ?
N1 C1 H1 119.2 . . ?
C2 C1 H1 119.2 . . ?
C1 C2 C3 120.0(8) . . ?
C1 C2 H2 120.0 . . ?
C3 C2 H2 120.0 . . ?
C4 C3 C2 117.7(7) . . ?
C4 C3 H3 121.1 . . ?
C2 C3 H3 121.1 . . ?
C3 C4 C5 120.2(7) . . ?
C3 C4 Cl1 121.4(6) . . ?
C5 C4 Cl1 118.4(7) . . ?
N1 C5 C4 122.1(7) . . ?
N1 C5 H5 119.0 . . ?
C4 C5 H5 119.0 . . ?
N2 C6 Cu1 176.7(5) . . ?
N3 C7 Cu2 172.9(6) . . ?
N4 C8 C9 122.7(6) . . ?
N4 C8 H8 118.6 . . ?
C9 C8 H8 118.6 . . ?
C8 C9 C10 120.0(6) . . ?
C8 C9 H9 120.0 . . ?
C10 C9 H9 120.0 . . ?
C11 C10 C9 117.2(6) . . ?
C11 C10 H10 121.4 . . ?
C9 C10 H10 121.4 . . ?
C10 C11 C12 120.9(6) . . ?
C10 C11 Cl2 122.3(5) . . ?
C12 C11 Cl2 116.8(5) . . ?
N4 C12 C11 121.2(6) . . ?
N4 C12 H12 119.4 . . ?
C11 C12 H12 119.4 . . ?
N5 C13 Cu1 173.7(5) . . ?
N6 C14 Cu2 172.4(5) . . ?
N7 C15 C16 123.0(6) . . ?
N7 C15 H15 118.5 . . ?
C16 C15 H15 118.5 . . ?
C17 C16 C15 118.9(7) . . ?
C17 C16 H16 120.5 . . ?
C15 C16 H16 120.5 . . ?
C16 C17 C18 118.3(7) . . ?
C16 C17 H17 120.8 . . ?
C18 C17 H17 120.8 . . ?
C19 C18 C17 119.7(6) . . ?
C19 C18 Cl3 119.0(5) . . ?
C17 C18 Cl3 121.1(6) . . ?
N7 C19 C18 122.9(6) . . ?
N7 C19 H19 118.6 . . ?
C18 C19 H19 118.6 . . ?
N8 C20 C21 123.2(7) . . ?
N8 C20 H20 118.4 . . ?
C21 C20 H20 118.4 . . ?
C22 C21 C20 119.0(8) . . ?
C22 C21 H21 120.5 . . ?
C20 C21 H21 120.5 . . ?
C21 C22 C23 118.1(7) . . ?
C21 C22 H22 121.0 . . ?
C23 C22 H22 121.0 . . ?
C24 C23 C22 120.1(7) . . ?
C24 C23 Cl4 118.5(6) . . ?
C22 C23 Cl4 121.4(6) . . ?
N8 C24 C23 122.2(7) . . ?
N8 C24 H24 118.9 . . ?
C23 C24 H24 118.9 . . ?

loop_
_geom_bond_atom_site_label_1
_geom_bond_atom_site_label_2
_geom_bond_distance
_geom_bond_site_symmetry_2
_geom_bond_publ_flag
Fe1 N1 2.004(5) . ?
Fe1 N1 2.004(5) 3_666 ?
Fe1 N2 1.943(5) . ?
Fe1 N2 1.943(5) 3_666 ?
Fe1 N3 1.938(5) . ?
Fe1 N3 1.938(5) 3_666 ?
Fe2 N4 2.010(5) 3_565 ?
Fe2 N4 2.010(5) . ?
Fe2 N5 1.948(5) 3_565 ?
Fe2 N5 1.948(5) . ?
Fe2 N6 1.953(5) 2_545 ?
Fe2 N6 1.953(5) 4_575 ?
Cu1 N7 2.121(5) . ?
Cu1 C6 1.899(6) . ?
Cu1 C13 1.912(6) . ?
Cu2 N8 2.124(5) . ?
Cu2 C7 1.892(6) . ?
Cu2 C14 1.889(6) . ?
Cl1 C4 1.723(8) . ?
Cl2 C11 1.742(6) . ?
Cl3 C18 1.736(7) . ?
Cl4 C23 1.736(7) . ?
N1 C5 1.345(8) . ?
N1 C1 1.352(8) . ?
N2 C6 1.150(7) . ?
N3 C7 1.165(8) . ?
N4 C12 1.340(7) . ?
N4 C8 1.341(7) . ?
N5 C13 1.148(7) . ?
N6 C14 1.167(7) . ?
N6 Fe2 1.953(5) 2 ?
N7 C19 1.335(8) . ?
N7 C15 1.347(8) . ?
N8 C24 1.332(8) . ?
N8 C20 1.344(9) . ?
C1 C2 1.379(10) . ?
C1 H1 0.9300 . ?
C2 C3 1.395(12) . ?
C2 H2 0.9300 . ?
C3 C4 1.367(12) . ?
C3 H3 0.9300 . ?
C4 C5 1.384(9) . ?
C5 H5 0.9300 . ?
C8 C9 1.372(9) . ?
C8 H8 0.9300 . ?
C9 C10 1.380(9) . ?
C9 H9 0.9300 . ?
C10 C11 1.363(9) . ?
C10 H10 0.9300 . ?
C11 C12 1.391(8) . ?
C12 H12 0.9300 . ?
C15 C16 1.386(10) . ?
C15 H15 0.9300 . ?
C16 C17 1.363(10) . ?
C16 H16 0.9300 . ?
C17 C18 1.388(10) . ?
C17 H17 0.9300 . ?
C18 C19 1.364(9) . ?
C19 H19 0.9300 . ?
C20 C21 1.372(10) . ?
C20 H20 0.9300 . ?
C21 C22 1.364(11) . ?
C21 H21 0.9300 . ?
C22 C23 1.382(11) . ?
C22 H22 0.9300 . ?
C23 C24 1.368(9) . ?
C24 H24 0.9300 . ?
